data_2212760
loop_
_publ_author_name
'Galicia-L\'opez, Oscar'
'Morales-Morales, David'
'Hern\'andez-Ortega, Sim\'on'

_publ_section_title
;
 2,4,6-Tris(pyridin-2-ylsulfanyl)-1,3,5-triazine
;
_journal_coeditor_code AV3075
_journal_issue 4
_journal_name_full 'Acta Crystallographica Section E'
_journal_page_first o1635
_journal_page_last o1637
_journal_paper_doi 10.1107/S1600536807010045
_journal_volume 63
_journal_year 2007
_chemical_formula_iupac 'C18 H12 N6 S3'
_chemical_formula_moiety 'C18 H12 N6 S3'
_chemical_formula_sum 'C18 H12 N6 S3'
_chemical_formula_weight 408.52
_chemical_name_common 246TPST
_chemical_name_systematic
;
2,4,6-tris(pyridin-2-ylsulfanyl)-1,3,5-triazine
;
_space_group_IT_number 19
_symmetry_cell_setting orthorhombic
_symmetry_space_group_name_Hall 'P 2ac 2ab'
_symmetry_space_group_name_H-M 'P 21 21 21'
_atom_sites_solution_hydrogens geom
_atom_sites_solution_primary direct
_atom_sites_solution_secondary difmap
_audit_creation_method SHELXL-97
_cell_angle_alpha 90.00
_cell_angle_beta 90.00
_cell_angle_gamma 90.00
_cell_formula_units_Z 8
_cell_length_a 10.2018(7)
_cell_length_b 16.7019(11)
_cell_length_c 22.1016(14)
_cell_measurement_reflns_used 6733
_cell_measurement_temperature 298(2)
_cell_measurement_theta_max 31.31
_cell_measurement_theta_min 2.20
_cell_volume 3765.9(4)
_computing_cell_refinement 'SAINT-Plus (Bruker, 2001)'
_computing_data_collection 'SMART (Bruker, 2001)'
_computing_data_reduction SAINT-Plus
_computing_molecular_graphics 'SHELXTL (Sheldrick, 1997b)'
_computing_publication_material SHELXTL
_computing_structure_refinement 'SHELXL97 (Sheldrick, 1997a)'
_computing_structure_solution 'SHELXS97 (Sheldrick, 1997a)'
_diffrn_ambient_temperature 298(2)
_diffrn_measured_fraction_theta_full 0.999
_diffrn_measured_fraction_theta_max 0.999
_diffrn_measurement_device_type 'Bruker SMART APEX CCD area-detector'
_diffrn_measurement_method \w
_diffrn_radiation_monochromator graphite
_diffrn_radiation_source 'fine-focus sealed tube'
_diffrn_radiation_type MoK\a
_diffrn_radiation_wavelength 0.71073
_diffrn_reflns_av_R_equivalents 0.0824
_diffrn_reflns_av_sigmaI/netI 0.1005
_diffrn_reflns_limit_h_max 12
_diffrn_reflns_limit_h_min -12
_diffrn_reflns_limit_k_max 19
_diffrn_reflns_limit_k_min -19
_diffrn_reflns_limit_l_max 26
_diffrn_reflns_limit_l_min -26
_diffrn_reflns_number 30823
_diffrn_reflns_theta_full 25.00
_diffrn_reflns_theta_max 25.00
_diffrn_reflns_theta_min 1.84
_exptl_absorpt_coefficient_mu 0.410
_exptl_absorpt_correction_type none
_exptl_crystal_colour Colourless
_exptl_crystal_density_diffrn 1.441
_exptl_crystal_density_method 'not measured'
_exptl_crystal_description Prism
_exptl_crystal_F_000 1680
_exptl_crystal_size_max 0.39
_exptl_crystal_size_mid 0.08
_exptl_crystal_size_min 0.02
_refine_diff_density_max 0.366
_refine_diff_density_min -0.194
_refine_ls_abs_structure_details 'Flack (1983)'
_refine_ls_abs_structure_Flack 0.05(5)
_refine_ls_extinction_method none
_refine_ls_goodness_of_fit_ref 0.808
_refine_ls_hydrogen_treatment constr
_refine_ls_matrix_type full
_refine_ls_number_parameters 579
_refine_ls_number_reflns 6608
_refine_ls_number_restraints 402
_refine_ls_restrained_S_all 0.802
_refine_ls_R_factor_all 0.0920
_refine_ls_R_factor_gt 0.0451
_refine_ls_shift/su_max 0.001
_refine_ls_shift/su_mean 0.000
_refine_ls_structure_factor_coef Fsqd
_refine_ls_weighting_details 'calc w=1/[\s^2^(Fo^2^)+(0.0112P)^2^] where P=(Fo^2^+2Fc^2^)/3'
_refine_ls_weighting_scheme calc
_refine_ls_wR_factor_gt 0.0493
_refine_ls_wR_factor_ref 0.0553
_reflns_number_gt 3651
_reflns_number_total 6608
_reflns_threshold_expression I>2\s(I)
_cod_data_source_file av3075.cif
_cod_data_source_block I
_cod_database_code 2212760
_cod_database_fobs_code 2212760

loop_
_symmetry_equiv_pos_as_xyz
'x, y, z'
'-x+1/2, -y, z+1/2'
'-x, y+1/2, -z+1/2'
'x+1/2, -y+1/2, -z'

loop_
_atom_site_type_symbol
_atom_site_label
_atom_site_fract_x
_atom_site_fract_y
_atom_site_fract_z
_atom_site_U_iso_or_equiv
_atom_site_adp_type
_atom_site_calc_flag
_atom_site_refinement_flags
_atom_site_occupancy
_atom_site_disorder_assembly
_atom_site_disorder_group
S S1 0.66448(9) 1.08458(6) 1.02430(5) 0.0622(3) Uani d . 1 . .
S S2 0.69358(11) 0.87064(6) 0.84847(5) 0.0756(4) Uani d . 1 . .
S S3 0.35688(11) 0.84304(6) 1.03282(5) 0.0764(4) Uani d . 1 . .
N N1 0.5185(3) 0.96146(17) 1.01683(12) 0.0521(8) Uani d . 1 . .
N N2 0.6679(3) 0.97323(16) 0.93498(13) 0.0490(8) Uani d . 1 . .
N N3 0.5252(3) 0.85927(16) 0.94098(14) 0.0511(8) Uani d . 1 . .
N N4 0.8490(3) 1.18454(17) 1.02521(13) 0.0600(9) Uani d . 1 . .
N N5 0.6671(3) 0.7139(2) 0.84360(16) 0.0847(12) Uani d . 1 . .
N N6 0.2405(4) 0.7470(2) 0.95585(18) 0.0816(11) Uani d . 1 . .
C C1 0.6145(3) 0.9973(2) 0.98621(17) 0.0456(10) Uani d . 1 . .
C C2 0.6186(3) 0.9026(2) 0.91523(15) 0.0496(10) Uani d . 1 . .
C C3 0.4795(3) 0.8922(2) 0.99140(17) 0.0512(10) Uani d . 1 . .
C C4 0.8112(3) 1.1221(2) 0.99236(17) 0.0500(10) Uani d . 1 . .
C C5 0.9624(4) 1.2202(2) 1.00947(19) 0.0672(13) Uani d . 1 . .
H H5 0.9900 1.2641 1.0321 0.081 Uiso calc R 1 . .
C C6 1.0397(4) 1.1958(2) 0.9620(2) 0.0673(12) Uani d . 1 . .
H H6 1.1179 1.2217 0.9530 0.081 Uiso calc R 1 . .
C C7 0.9977(4) 1.1321(3) 0.92842(19) 0.0822(14) Uani d . 1 . .
H H7 1.0468 1.1141 0.8957 0.099 Uiso calc R 1 . .
C C8 0.8823(4) 1.0950(2) 0.94357(17) 0.0703(12) Uani d . 1 . .
H H8 0.8523 1.0518 0.9210 0.084 Uiso calc R 1 . .
C C9 0.6037(4) 0.7817(2) 0.83222(17) 0.0555(11) Uani d . 1 . .
C C10 0.6019(5) 0.6463(3) 0.8296(2) 0.1054(18) Uani d . 1 . .
H H10 0.6426 0.5974 0.8371 0.126 Uiso calc R 1 . .
C C11 0.4796(6) 0.6458(3) 0.8050(2) 0.0888(17) Uani d . 1 . .
H H11 0.4384 0.5977 0.7957 0.107 Uiso calc R 1 . .
C C12 0.4190(5) 0.7163(3) 0.79453(19) 0.0919(15) Uani d . 1 . .
H H12 0.3352 0.7177 0.7780 0.110 Uiso calc R 1 . .
C C13 0.4829(4) 0.7855(2) 0.80860(18) 0.0724(13) Uani d . 1 . .
H H13 0.4431 0.8348 0.8019 0.087 Uiso calc R 1 . .
C C14 0.3430(5) 0.7519(3) 0.99206(19) 0.0652(12) Uani d . 1 . .
C C15 0.2254(5) 0.6773(4) 0.9259(2) 0.0963(17) Uani d . 1 . .
H H15 0.1533 0.6717 0.9005 0.116 Uiso calc R 1 . .
C C16 0.3104(6) 0.6148(3) 0.9309(2) 0.0992(19) Uani d . 1 . .
H H16 0.2965 0.5681 0.9089 0.119 Uiso calc R 1 . .
C C17 0.4140(5) 0.6208(3) 0.9678(2) 0.1011(17) Uani d . 1 . .
H H17 0.4727 0.5786 0.9720 0.121 Uiso calc R 1 . .
C C18 0.4317(4) 0.6916(3) 0.9996(2) 0.0874(15) Uani d . 1 . .
H H18 0.5027 0.6978 1.0256 0.105 Uiso calc R 1 . .
S S4 0.43380(10) 0.41028(6) 0.83088(5) 0.0754(3) Uani d . 1 . .
S S5 0.43065(10) 0.09853(6) 0.85965(5) 0.0733(3) Uani d . 1 A .
S S6 0.02308(10) 0.25983(7) 0.76507(5) 0.0850(4) Uani d . 1 B .
N N7 0.2383(3) 0.32149(18) 0.80228(13) 0.0561(9) Uani d . 1 . .
N N8 0.4200(3) 0.24996(19) 0.84198(12) 0.0517(8) Uani d . 1 . .
N N9 0.2262(3) 0.17960(17) 0.81236(13) 0.0509(8) Uani d . 1 . .
N N10 0.6030(3) 0.45151(19) 0.91112(18) 0.0793(11) Uani d . 1 . .
C C19 0.3584(4) 0.3164(2) 0.82505(16) 0.0537(10) Uani d . 1 . .
C C20 0.3471(4) 0.1838(2) 0.83490(16) 0.0482(10) Uani d . 1 . .
C C21 0.1795(3) 0.2514(3) 0.79641(15) 0.0517(10) Uani d . 1 . .
C C22 0.5828(4) 0.3956(2) 0.87041(18) 0.0565(11) Uani d . 1 . .
C C23 0.7145(5) 0.4458(3) 0.9417(2) 0.1017(18) Uani d . 1 . .
H H23 0.7324 0.4852 0.9702 0.122 Uiso calc R 1 . .
C C24 0.8044(5) 0.3865(3) 0.9344(3) 0.1009(18) Uani d . 1 . .
H H24 0.8791 0.3850 0.9585 0.121 Uiso calc R 1 . .
C C25 0.7845(4) 0.3304(3) 0.8921(2) 0.0878(15) Uani d . 1 . .
H H25 0.8451 0.2897 0.8855 0.105 Uiso calc R 1 . .
C C26 0.6712(4) 0.3353(2) 0.85875(19) 0.0732(12) Uani d . 1 . .
H H26 0.6543 0.2981 0.8285 0.088 Uiso calc R 1 . .
C C27 0.3125(4) 0.02178(19) 0.85014(18) 0.0628(11) Uani d DU 1 . .
N N11 0.2841(7) -0.0156(4) 0.9021(2) 0.0732(17) Uani d PDU 0.713(12) A 1
C C28 0.1976(9) -0.0758(4) 0.8970(3) 0.087(2) Uani d PDU 0.713(12) A 1
H H28 0.1715 -0.1012 0.9324 0.105 Uiso calc PR 0.713(12) A 1
C C29 0.1449(7) -0.1027(4) 0.8443(3) 0.086(2) Uani d PDU 0.713(12) A 1
H H29 0.0898 -0.1470 0.8437 0.103 Uiso calc PR 0.713(12) A 1
C C30 0.1764(8) -0.0615(4) 0.7912(3) 0.085(2) Uani d PDU 0.713(12) A 1
H H30 0.1378 -0.0753 0.7545 0.102 Uiso calc PR 0.713(12) A 1
C C31 0.2661(8) -0.0001(4) 0.7946(2) 0.0760(19) Uani d PDU 0.713(12) A 1
H H31 0.2944 0.0259 0.7598 0.091 Uiso calc PR 0.713(12) A 1
N N11A 0.2320(14) 0.0089(8) 0.8970(5) 0.076(2) Uani d PDU 0.287(12) A 2
C C28A 0.1375(14) -0.0463(9) 0.8874(7) 0.082(2) Uani d PDU 0.287(12) A 2
H H28A 0.0816 -0.0581 0.9194 0.098 Uiso calc PR 0.287(12) A 2
C C29A 0.1181(15) -0.0859(10) 0.8343(8) 0.085(3) Uani d PDU 0.287(12) A 2
H H29A 0.0422 -0.1152 0.8272 0.102 Uiso calc PR 0.287(12) A 2
C C30A 0.2177(16) -0.0804(10) 0.7910(7) 0.084(3) Uani d PDU 0.287(12) A 2
H H30A 0.2230 -0.1168 0.7592 0.101 Uiso calc PR 0.287(12) A 2
C C31A 0.3080(15) -0.0193(9) 0.7969(5) 0.074(3) Uani d PDU 0.287(12) A 2
H H31A 0.3644 -0.0065 0.7652 0.088 Uiso calc PR 0.287(12) A 2
C C32 -0.0228(4) 0.1608(2) 0.7477(2) 0.0698(11) Uani d DU 1 . .
N N12 -0.1250(13) 0.1448(7) 0.7840(6) 0.089(2) Uani d PDU 0.513(16) B 1
C C33 -0.1728(11) 0.0700(7) 0.7766(6) 0.091(2) Uani d PDU 0.513(16) B 1
H H33 -0.2386 0.0534 0.8029 0.109 Uiso calc PR 0.513(16) B 1
C C34 -0.1325(13) 0.0166(5) 0.7337(7) 0.084(2) Uani d PDU 0.513(16) B 1
H H34 -0.1675 -0.0347 0.7320 0.100 Uiso calc PR 0.513(16) B 1
C C35 -0.0372(13) 0.0412(5) 0.6924(5) 0.084(2) Uani d PDU 0.513(16) B 1
H H35 -0.0124 0.0086 0.6603 0.101 Uiso calc PR 0.513(16) B 1
C C36 0.0189(16) 0.1156(7) 0.7008(7) 0.078(2) Uani d PDU 0.513(16) B 1
H H36 0.0839 0.1341 0.6749 0.093 Uiso calc PR 0.513(16) B 1
N N12A -0.1134(14) 0.1201(7) 0.7793(6) 0.092(2) Uani d PDU 0.487(16) B 2
C C33A -0.1484(15) 0.0492(7) 0.7552(7) 0.095(2) Uani d PDU 0.487(16) B 2
H H33A -0.2185 0.0226 0.7731 0.115 Uiso calc PR 0.487(16) B 2
C C34A -0.0906(13) 0.0130(5) 0.7072(7) 0.083(3) Uani d PDU 0.487(16) B 2
H H34A -0.1179 -0.0370 0.6936 0.100 Uiso calc PR 0.487(16) B 2
C C35A 0.0114(13) 0.0540(6) 0.6789(5) 0.079(2) Uani d PDU 0.487(16) B 2
H H35A 0.0552 0.0316 0.6461 0.095 Uiso calc PR 0.487(16) B 2
C C36A 0.0462(17) 0.1284(8) 0.7006(7) 0.075(2) Uani d PDU 0.487(16) B 2
H H36A 0.1158 0.1563 0.6835 0.090 Uiso calc PR 0.487(16) B 2

loop_
_atom_site_aniso_label
_atom_site_aniso_U_11
_atom_site_aniso_U_22
_atom_site_aniso_U_33
_atom_site_aniso_U_12
_atom_site_aniso_U_13
_atom_site_aniso_U_23
S1 0.0570(7) 0.0494(6) 0.0803(8) -0.0088(6) 0.0111(6) -0.0195(6)
S2 0.0882(9) 0.0669(8) 0.0717(8) -0.0294(7) 0.0265(7) -0.0196(6)
S3 0.0755(8) 0.0610(7) 0.0929(9) -0.0218(6) 0.0314(7) -0.0159(7)
N1 0.051(2) 0.048(2) 0.057(2) -0.0010(17) 0.0082(18) -0.0116(18)
N2 0.057(2) 0.0364(18) 0.054(2) -0.0047(16) 0.0033(18) -0.0010(16)
N3 0.054(2) 0.0438(19) 0.056(2) -0.0076(17) 0.0059(17) -0.0053(17)
N4 0.063(2) 0.045(2) 0.072(2) -0.0124(18) 0.003(2) -0.0112(19)
N5 0.088(3) 0.062(2) 0.104(3) -0.002(2) 0.005(2) 0.007(3)
N6 0.076(3) 0.064(3) 0.105(3) -0.018(2) 0.012(2) -0.015(3)
C1 0.039(2) 0.042(2) 0.055(3) 0.0035(19) 0.007(2) -0.001(2)
C2 0.056(3) 0.041(2) 0.052(3) -0.006(2) -0.009(2) 0.002(2)
C3 0.055(3) 0.045(3) 0.053(3) -0.006(2) 0.000(2) -0.006(2)
C4 0.051(3) 0.040(2) 0.059(3) 0.003(2) -0.007(2) -0.001(2)
C5 0.077(3) 0.051(3) 0.073(3) -0.020(3) -0.008(3) 0.005(2)
C6 0.062(3) 0.067(3) 0.073(3) -0.007(3) 0.003(3) 0.001(3)
C7 0.070(3) 0.077(3) 0.099(4) -0.018(3) 0.021(3) -0.017(3)
C8 0.066(3) 0.065(3) 0.080(3) -0.025(3) 0.013(3) -0.027(3)
C9 0.064(3) 0.050(3) 0.052(3) -0.013(2) 0.016(2) -0.004(2)
C10 0.116(5) 0.062(4) 0.138(5) -0.001(4) 0.026(4) -0.004(4)
C11 0.130(5) 0.057(4) 0.079(4) -0.043(4) 0.012(4) -0.003(3)
C12 0.094(4) 0.101(4) 0.080(3) -0.040(4) -0.024(3) 0.016(3)
C13 0.075(3) 0.053(3) 0.089(4) -0.014(3) -0.008(3) 0.011(3)
C14 0.057(3) 0.059(3) 0.079(3) -0.020(3) 0.023(3) -0.001(3)
C15 0.079(4) 0.104(4) 0.105(4) -0.046(4) 0.020(3) -0.020(4)
C16 0.119(5) 0.064(4) 0.115(5) -0.038(4) 0.046(4) -0.020(4)
C17 0.115(5) 0.055(4) 0.134(5) -0.013(3) 0.023(4) -0.005(3)
C18 0.089(4) 0.052(3) 0.121(4) -0.010(3) 0.007(3) -0.005(3)
S4 0.0800(8) 0.0447(6) 0.1014(9) -0.0023(6) -0.0296(7) 0.0054(7)
S5 0.0735(7) 0.0528(7) 0.0935(9) 0.0073(6) -0.0247(7) 0.0156(7)
S6 0.0631(7) 0.0660(8) 0.1259(11) 0.0086(7) -0.0313(7) 0.0023(7)
N7 0.065(2) 0.043(2) 0.060(2) 0.0078(19) -0.0153(19) 0.0031(18)
N8 0.0596(19) 0.0445(18) 0.051(2) 0.0073(19) -0.0097(17) 0.0067(18)
N9 0.045(2) 0.046(2) 0.062(2) 0.0034(17) -0.0003(17) 0.0054(17)
N10 0.070(3) 0.052(2) 0.116(3) -0.008(2) -0.020(3) -0.008(2)
C19 0.064(3) 0.045(3) 0.051(3) -0.004(2) -0.012(2) 0.004(2)
C20 0.056(3) 0.045(3) 0.044(2) 0.007(2) 0.008(2) 0.003(2)
C21 0.056(3) 0.050(2) 0.049(3) 0.009(3) -0.003(2) -0.004(2)
C22 0.064(3) 0.040(2) 0.066(3) -0.013(2) -0.010(2) 0.004(2)
C23 0.086(4) 0.081(4) 0.138(5) -0.026(3) -0.040(4) -0.026(3)
C24 0.059(3) 0.083(4) 0.160(6) -0.011(3) -0.035(4) 0.009(4)
C25 0.055(3) 0.077(4) 0.131(5) -0.004(3) -0.015(3) -0.001(3)
C26 0.057(3) 0.072(3) 0.091(3) -0.007(3) 0.005(3) -0.016(3)
C27 0.082(3) 0.040(2) 0.067(3) 0.013(2) -0.018(2) 0.011(2)
N11 0.096(4) 0.049(3) 0.075(3) 0.003(3) -0.014(3) 0.014(2)
C28 0.113(5) 0.057(4) 0.091(3) -0.005(3) -0.015(3) 0.019(3)
C29 0.103(4) 0.049(3) 0.105(4) -0.006(3) -0.030(3) 0.013(3)
C30 0.107(4) 0.056(4) 0.090(3) 0.009(3) -0.040(3) 0.001(3)
C31 0.100(4) 0.055(4) 0.074(3) 0.005(3) -0.018(3) 0.014(3)
N11A 0.099(5) 0.052(5) 0.076(4) 0.002(4) -0.009(4) 0.010(4)
C28A 0.105(5) 0.054(5) 0.087(4) 0.000(4) -0.011(4) 0.016(4)
C29A 0.106(5) 0.053(5) 0.097(5) -0.007(4) -0.022(4) 0.010(4)
C30A 0.104(5) 0.055(5) 0.092(4) 0.006(4) -0.022(4) -0.006(4)
C31A 0.098(5) 0.047(5) 0.077(4) 0.010(5) -0.013(4) 0.003(4)
C32 0.052(3) 0.067(3) 0.091(3) -0.009(2) -0.026(2) 0.016(2)
N12 0.073(4) 0.069(5) 0.125(4) -0.013(4) -0.009(3) 0.017(4)
C33 0.074(5) 0.072(5) 0.127(5) -0.014(4) -0.006(4) 0.010(4)
C34 0.072(5) 0.065(4) 0.114(6) -0.023(4) -0.011(4) 0.013(4)
C35 0.073(6) 0.069(4) 0.110(5) -0.039(4) -0.014(4) 0.005(4)
C36 0.068(5) 0.062(4) 0.103(4) -0.028(4) -0.020(4) 0.003(4)
N12A 0.081(4) 0.073(5) 0.122(4) -0.016(4) -0.009(3) 0.023(4)
C33A 0.083(5) 0.081(5) 0.122(6) -0.025(4) -0.007(4) 0.021(4)
C34A 0.072(6) 0.066(4) 0.112(6) -0.040(4) -0.015(4) 0.020(4)
C35A 0.070(6) 0.060(4) 0.107(5) -0.045(4) -0.016(4) 0.007(4)
C36A 0.064(5) 0.060(4) 0.102(4) -0.032(3) -0.020(4) -0.001(4)

loop_
_atom_type_symbol
_atom_type_description
_atom_type_scat_dispersion_real
_atom_type_scat_dispersion_imag
_atom_type_scat_source
C C 0.0033 0.0016 'International Tables Vol C Tables 4.2.6.8 and 6.1.1.4'
H H 0.0000 0.0000 'International Tables Vol C Tables 4.2.6.8 and 6.1.1.4'
N N 0.0061 0.0033 'International Tables Vol C Tables 4.2.6.8 and 6.1.1.4'
S S 0.1246 0.1234 'International Tables Vol C Tables 4.2.6.8 and 6.1.1.4'

loop_
_geom_angle_atom_site_label_1
_geom_angle_atom_site_label_2
_geom_angle_atom_site_label_3
_geom_angle
_geom_angle_publ_flag
C1 S1 C4 110.37(19) yes
C2 S2 C9 101.53(18) yes
C3 S3 C14 101.14(19) yes
C1 N1 C3 113.0(3) ?
C1 N2 C2 112.9(3) ?
C2 N3 C3 112.8(3) ?
C4 N4 C5 117.1(3) ?
C9 N5 C10 115.5(4) ?
C14 N6 C15 116.2(4) ?
N2 C1 N1 127.0(3) yes
N2 C1 S1 122.9(3) yes
N1 C1 S1 110.0(3) yes
N3 C2 N2 127.2(3) yes
N3 C2 S2 120.7(3) yes
N2 C2 S2 112.1(3) ?
N3 C3 N1 127.0(3) ?
N3 C3 S3 119.7(3) yes
N1 C3 S3 113.3(3) yes
N4 C4 C8 122.3(3) ?
N4 C4 S1 107.8(3) ?
C8 C4 S1 129.9(3) ?
N4 C5 C6 123.9(4) ?
N4 C5 H5 118.0 ?
C6 C5 H5 118.0 ?
C7 C6 C5 117.8(4) ?
C7 C6 H6 121.1 ?
C5 C6 H6 121.1 ?
C6 C7 C8 119.2(4) ?
C6 C7 H7 120.4 ?
C8 C7 H7 120.4 ?
C7 C8 C4 119.7(4) ?
C7 C8 H8 120.2 ?
C4 C8 H8 120.2 ?
N5 C9 C13 124.2(4) ?
N5 C9 S2 115.0(4) yes
C13 C9 S2 120.8(4) ?
N5 C10 C11 123.3(5) ?
N5 C10 H10 118.3 ?
C11 C10 H10 118.3 ?
C12 C11 C10 118.9(5) ?
C12 C11 H11 120.6 ?
C10 C11 H11 120.6 ?
C11 C12 C13 118.8(5) ?
C11 C12 H12 120.6 ?
C13 C12 H12 120.6 ?
C9 C13 C12 119.2(4) ?
C9 C13 H13 120.4 ?
C12 C13 H13 120.4 ?
N6 C14 C18 123.6(4) ?
N6 C14 S3 115.1(4) ?
C18 C14 S3 121.2(4) ?
N6 C15 C16 123.4(5) ?
N6 C15 H15 118.3 ?
C16 C15 H15 118.3 ?
C17 C16 C15 119.6(6) ?
C17 C16 H16 120.2 ?
C15 C16 H16 120.2 ?
C16 C17 C18 118.4(5) ?
C16 C17 H17 120.8 ?
C18 C17 H17 120.8 ?
C14 C18 C17 118.8(5) ?
C14 C18 H18 120.6 ?
C17 C18 H18 120.6 ?
C19 S4 C22 106.85(19) yes
C20 S5 C27 102.74(18) yes
C21 S6 C32 104.71(19) yes
C21 N7 C19 113.6(3) ?
C19 N8 C20 113.2(3) ?
C20 N9 C21 112.4(3) ?
C22 N10 C23 115.6(4) ?
N7 C19 N8 126.6(3) yes
N7 C19 S4 112.1(3) yes
N8 C19 S4 121.3(3) yes
N9 C20 N8 126.9(3) ?
N9 C20 S5 121.8(3) yes
N8 C20 S5 111.4(3) yes
N7 C21 N9 127.4(3) ?
N7 C21 S6 112.5(3) ?
N9 C21 S6 120.1(3) ?
N10 C22 C26 123.1(4) ?
N10 C22 S4 112.0(4) ?
C26 C22 S4 124.9(4) ?
N10 C23 C24 124.8(5) ?
N10 C23 H23 117.6 ?
C24 C23 H23 117.6 ?
C25 C24 C23 119.4(5) ?
C25 C24 H24 120.3 ?
C23 C24 H24 120.3 ?
C24 C25 C26 117.4(5) ?
C24 C25 H25 121.3 ?
C26 C25 H25 121.3 ?
C25 C26 C22 119.7(4) ?
C25 C26 H26 120.1 ?
C22 C26 H26 120.1 ?
N11A C27 C31A 124.5(6) ?
N11 C27 C31 124.8(4) ?
N11 C27 S5 112.5(3) ?
N11A C27 S5 116.2(5) ?
C31A C27 S5 119.3(5) ?
C31 C27 S5 122.4(4) ?
C27 N11 C28 114.7(4) ?
N11 C28 C29 125.5(5) ?
N11 C28 H28 117.3 ?
C29 C28 H28 117.3 ?
C28 C29 C30 117.8(5) ?
C28 C29 H29 121.1 ?
C30 C29 H29 121.1 ?
C31 C30 C29 118.2(5) ?
C31 C30 H30 120.9 ?
C29 C30 H30 120.9 ?
C27 C31 C30 118.7(5) ?
C27 C31 H31 120.7 ?
C30 C31 H31 120.7 ?
C27 N11A C28A 115.1(6) ?
N11A C28A C29A 124.9(7) ?
N11A C28A H28A 117.6 ?
C29A C28A H28A 117.6 ?
C28A C29A C30A 116.9(7) ?
C28A C29A H29A 121.5 ?
C30A C29A H29A 121.5 ?
C31A C30A C29A 117.9(7) ?
C31A C30A H30A 121.0 ?
C29A C30A H30A 121.0 ?
C27 C31A C30A 118.4(6) ?
C27 C31A H31A 120.8 ?
C30A C31A H31A 120.8 ?
N12 C32 C36 126.3(5) ?
N12A C32 C36A 123.4(5) ?
N12 C32 S6 105.2(5) ?
N12A C32 S6 123.0(6) ?
C36 C32 S6 127.5(5) ?
C36A C32 S6 113.6(5) ?
C32 N12 C33 113.0(5) ?
N12 C33 C34 125.4(6) ?
N12 C33 H33 117.3 ?
C34 C33 H33 117.3 ?
C33 C34 C35 118.2(6) ?
C33 C34 H34 120.9 ?
C35 C34 H34 120.9 ?
C36 C35 C34 117.7(6) ?
C36 C35 H35 121.1 ?
C34 C35 H35 121.1 ?
C32 C36 C35 118.4(6) ?
C32 C36 H36 120.8 ?
C35 C36 H36 120.8 ?
C32 N12A C33A 114.9(6) ?
N12A C33A C34A 125.9(6) ?
N12A C33A H33A 117.1 ?
C34A C33A H33A 117.1 ?
C33A C34A C35A 117.2(6) ?
C33A C34A H34A 121.4 ?
C35A C34A H34A 121.4 ?
C36A C35A C34A 118.6(6) ?
C36A C35A H35A 120.7 ?
C34A C35A H35A 120.7 ?
C32 C36A C35A 119.2(6) ?
C32 C36A H36A 120.4 ?
C35A C36A H36A 120.4 ?

loop_
_geom_bond_atom_site_label_1
_geom_bond_atom_site_label_2
_geom_bond_distance
_geom_bond_publ_flag
S1 C1 1.759(3) yes
S1 C4 1.770(4) yes
S2 C2 1.746(3) yes
S2 C9 1.783(4) yes
S3 C3 1.754(4) yes
S3 C14 1.774(4) yes
N1 C1 1.333(4) yes
N1 C3 1.347(4) yes
N2 C1 1.319(4) yes
N2 C2 1.355(4) ?
N3 C2 1.325(4) ?
N3 C3 1.327(4) ?
N4 C4 1.327(4) ?
N4 C5 1.347(4) ?
N5 C9 1.328(4) ?
N5 C10 1.346(5) ?
N6 C14 1.319(4) ?
N6 C15 1.348(5) ?
C4 C8 1.376(4) ?
C5 C6 1.375(5) ?
C5 H5 0.9300 ?
C6 C7 1.364(4) ?
C6 H6 0.9300 ?
C7 C8 1.372(5) ?
C7 H7 0.9300 ?
C8 H8 0.9300 ?
C9 C13 1.340(5) ?
C10 C11 1.360(5) ?
C10 H10 0.9300 ?
C11 C12 1.351(5) ?
C11 H11 0.9300 ?
C12 C13 1.363(5) ?
C12 H12 0.9300 ?
C13 H13 0.9300 ?
C14 C18 1.365(5) ?
C15 C16 1.362(6) ?
C15 H15 0.9300 ?
C16 C17 1.339(6) ?
C16 H16 0.9300 ?
C17 C18 1.386(5) ?
C17 H17 0.9300 ?
C18 H18 0.9300 ?
S4 C19 1.751(3) yes
S4 C22 1.770(4) yes
S5 C20 1.747(3) yes
S5 C27 1.772(4) yes
S6 C21 1.746(3) yes
S6 C32 1.762(4) yes
N7 C21 1.321(4) ?
N7 C19 1.327(4) ?
N8 C19 1.330(4) ?
N8 C20 1.342(4) ?
N9 C20 1.332(4) ?
N9 C21 1.338(4) ?
N10 C22 1.313(4) ?
N10 C23 1.326(5) ?
C22 C26 1.377(4) ?
C23 C24 1.359(5) ?
C23 H23 0.9300 ?
C24 C25 1.340(5) ?
C24 H24 0.9300 ?
C25 C26 1.373(5) ?
C25 H25 0.9300 ?
C26 H26 0.9300 ?
C27 N11 1.340(5) ?
C27 N11A 1.340(7) ?
C27 C31A 1.364(7) ?
C27 C31 1.366(5) ?
N11 C28 1.344(5) ?
C28 C29 1.358(5) ?
C28 H28 0.9300 ?
C29 C30 1.399(6) ?
C29 H29 0.9300 ?
C30 C31 1.376(5) ?
C30 H30 0.9300 ?
C31 H31 0.9300 ?
N11A C28A 1.351(7) ?
C28A C29A 1.360(8) ?
C28A H28A 0.9300 ?
C29A C30A 1.399(8) ?
C29A H29A 0.9300 ?
C30A C31A 1.380(7) ?
C30A H30A 0.9300 ?
C31A H31A 0.9300 ?
C32 N12 1.342(6) ?
C32 N12A 1.342(6) ?
C32 C36 1.350(6) ?
C32 C36A 1.367(6) ?
N12 C33 1.352(6) ?
C33 C34 1.365(7) ?
C33 H33 0.9300 ?
C34 C35 1.395(7) ?
C34 H34 0.9300 ?
C35 C36 1.381(6) ?
C35 H35 0.9300 ?
C36 H36 0.9300 ?
N12A C33A 1.347(7) ?
C33A C34A 1.356(7) ?
C33A H33A 0.9300 ?
C34A C35A 1.393(7) ?
C34A H34A 0.9300 ?
C35A C36A 1.379(6) ?
C35A H35A 0.9300 ?
C36A H36A 0.9300 ?

loop_
_geom_hbond_atom_site_label_D
_geom_hbond_atom_site_label_H
_geom_hbond_atom_site_label_A
_geom_hbond_site_symmetry_A
_geom_hbond_distance_DH
_geom_hbond_distance_HA
_geom_hbond_distance_DA
_geom_hbond_angle_DHA
C18 H18 N6 4_567 0.93 2.63 3.457(6) 149
C17 H17 N10 . 0.93 2.84 3.644(6) 145
C11 H11 S4 . 0.93 3.23 4.002(5) 142
C16 H16 S4 . 0.93 3.45 4.259(5) 147
C24 H24 S1 4_567 0.93 2.98 3.816(4) 150

loop_
_geom_torsion_atom_site_label_1
_geom_torsion_atom_site_label_2
_geom_torsion_atom_site_label_3
_geom_torsion_atom_site_label_4
_geom_torsion
C2 N2 C1 N1 -2.7(5)
C2 N2 C1 S1 177.0(2)
C3 N1 C1 N2 2.5(5)
C3 N1 C1 S1 -177.3(2)
C4 S1 C1 N2 -10.8(3)
C4 S1 C1 N1 168.9(2)
C3 N3 C2 N2 0.0(5)
C3 N3 C2 S2 179.8(2)
C1 N2 C2 N3 1.3(5)
C1 N2 C2 S2 -178.5(2)
C9 S2 C2 N3 3.2(3)
C9 S2 C2 N2 -176.9(3)
C2 N3 C3 N1 -0.2(5)
C2 N3 C3 S3 -179.0(2)
C1 N1 C3 N3 -0.8(5)
C1 N1 C3 S3 178.0(2)
C14 S3 C3 N3 5.0(4)
C14 S3 C3 N1 -174.0(3)
C5 N4 C4 C8 -1.0(5)
C5 N4 C4 S1 177.7(3)
C1 S1 C4 N4 -175.9(2)
C1 S1 C4 C8 2.7(4)
C4 N4 C5 C6 -0.1(6)
N4 C5 C6 C7 0.9(6)
C5 C6 C7 C8 -0.7(6)
C6 C7 C8 C4 -0.4(6)
N4 C4 C8 C7 1.3(6)
S1 C4 C8 C7 -177.2(3)
C10 N5 C9 C13 0.2(7)
C10 N5 C9 S2 -177.8(3)
C2 S2 C9 N5 -105.0(3)
C2 S2 C9 C13 76.9(4)
C9 N5 C10 C11 0.4(7)
N5 C10 C11 C12 -0.7(8)
C10 C11 C12 C13 0.4(7)
N5 C9 C13 C12 -0.5(7)
S2 C9 C13 C12 177.4(3)
C11 C12 C13 C9 0.2(7)
C15 N6 C14 C18 0.6(6)
C15 N6 C14 S3 -177.9(3)
C3 S3 C14 N6 -102.7(3)
C3 S3 C14 C18 78.7(4)
C14 N6 C15 C16 -1.0(7)
N6 C15 C16 C17 0.9(8)
C15 C16 C17 C18 -0.4(8)
N6 C14 C18 C17 -0.2(7)
S3 C14 C18 C17 178.2(3)
C16 C17 C18 C14 0.1(7)
C21 N7 C19 N8 -0.6(5)
C21 N7 C19 S4 179.0(3)
C20 N8 C19 N7 -1.0(5)
C20 N8 C19 S4 179.4(3)
C22 S4 C19 N7 172.7(3)
C22 S4 C19 N8 -7.6(4)
C21 N9 C20 N8 -0.2(5)
C21 N9 C20 S5 179.6(2)
C19 N8 C20 N9 1.5(5)
C19 N8 C20 S5 -178.4(3)
C27 S5 C20 N9 -3.3(3)
C27 S5 C20 N8 176.6(3)
C19 N7 C21 N9 2.2(5)
C19 N7 C21 S6 -178.9(3)
C20 N9 C21 N7 -1.8(5)
C20 N9 C21 S6 179.4(2)
C32 S6 C21 N7 168.8(3)
C32 S6 C21 N9 -12.2(3)
C23 N10 C22 C26 -1.1(6)
C23 N10 C22 S4 -178.4(3)
C19 S4 C22 N10 -136.8(3)
C19 S4 C22 C26 45.9(4)
C22 N10 C23 C24 -1.4(7)
N10 C23 C24 C25 2.6(9)
C23 C24 C25 C26 -1.2(7)
C24 C25 C26 C22 -1.1(7)
N10 C22 C26 C25 2.4(6)
S4 C22 C26 C25 179.3(3)
C20 S5 C27 N11 -120.6(5)
C20 S5 C27 N11A -88.5(9)
C20 S5 C27 C31A 91.0(10)
C20 S5 C27 C31 64.8(6)
N11A C27 N11 C28 77.9(12)
C31A C27 N11 C28 -30.1(10)
C31 C27 N11 C28 -3.7(8)
S5 C27 N11 C28 -178.2(4)
C27 N11 C28 C29 3.6(9)
N11 C28 C29 C30 -4.2(11)
C28 C29 C30 C31 4.7(10)
N11 C27 C31 C30 4.7(8)
N11A C27 C31 C30 -28.1(10)
C31A C27 C31 C30 89.5(17)
S5 C27 C31 C30 178.6(4)
C29 C30 C31 C27 -4.9(9)
N11 C27 N11A C28A -94.3(16)
C31A C27 N11A C28A -3.5(18)
C31 C27 N11A C28A 21.0(15)
S5 C27 N11A C28A 176.0(9)
C27 N11A C28A C29A -2(2)
N11A C28A C29A C30A 13(3)
C28A C29A C30A C31A -18(3)
N11 C27 C31A C30A 32.1(18)
N11A C27 C31A C30A -2(2)
C31 C27 C31A C30A -77.3(18)
S5 C27 C31A C30A 178.2(11)
C29A C30A C31A C27 13(3)
C21 S6 C32 N12 114.8(8)
C21 S6 C32 N12A 107.5(11)
C21 S6 C32 C36 -76.2(13)
C21 S6 C32 C36A -70.0(11)
N12A C32 N12 C33 -19(4)
C36 C32 N12 C33 11(2)
C36A C32 N12 C33 7(3)
S6 C32 N12 C33 -179.7(11)
C32 N12 C33 C34 -6(2)
N12 C33 C34 C35 -2.2(18)
C33 C34 C35 C36 5.7(18)
N12 C32 C36 C35 -8(2)
N12A C32 C36 C35 2(2)
C36A C32 C36 C35 163(9)
S6 C32 C36 C35 -174.8(9)
C34 C35 C36 C32 -1(2)
N12 C32 N12A C33A 150(6)
C36 C32 N12A C33A -5(2)
C36A C32 N12A C33A -11(2)
S6 C32 N12A C33A 171.9(11)
C32 N12A C33A C34A 8(3)
N12A C33A C34A C35A -2(2)
C33A C34A C35A C36A -0.8(17)
N12 C32 C36A C35A -1(3)
N12A C32 C36A C35A 8(3)
C36 C32 C36A C35A -13(6)
S6 C32 C36A C35A -174.0(12)
C34A C35A C36A C32 -2(2)
